data_1558605
loop_
_publ_author_name
'Vinum, Morten Gotthold'
'Voigt, Laura'
'Hansen, Steen H.'
'Bell, Colby'
'Clark, Kensha Marie'
'Larsen, Ren\'e Wugt'
'Pedersen, Kasper S.'

_publ_section_title
;
 Ligand field-actuated redox-activity of acetylacetonate
;
_journal_issue 31
_journal_name_full 'Chemical Science'
_journal_page_first 8267
_journal_page_last 8272
_journal_paper_doi 10.1039/D0SC01836H
_journal_volume 11
_journal_year 2020
_chemical_formula_moiety 'C20 H24 Cr N2 O4'
_chemical_formula_sum 'C20 H24 Cr N2 O4'
_chemical_formula_weight 408.41
_space_group_crystal_system monoclinic
_space_group_IT_number 14
_space_group_name_Hall '-P 2yn'
_space_group_name_H-M_alt 'P 1 21/n 1'
_atom_sites_solution_hydrogens geom
_atom_sites_solution_primary direct
_audit_creation_date 2019-10-29
_audit_creation_method
;
Olex2 1.2
(compiled May 18 2018 14:05:52 for OlexSys, GUI svn.r5506)
;
_audit_update_record
;
2020-01-01 deposited with the CCDC.	2020-07-16 downloaded from the CCDC.
;
_cell_angle_alpha 90
_cell_angle_beta 94.152(7)
_cell_angle_gamma 90
_cell_formula_units_Z 2
_cell_length_a 9.8861(8)
_cell_length_b 7.5065(8)
_cell_length_c 12.9438(10)
_cell_measurement_reflns_used 1334
_cell_measurement_temperature 119.99(10)
_cell_measurement_theta_max 26.8670
_cell_measurement_theta_min 3.7140
_cell_volume 958.04(15)
_computing_cell_refinement 'CrysAlisPro 1.171.39.46 (Rigaku OD, 2018)'
_computing_data_collection 'CrysAlisPro 1.171.39.46 (Rigaku OD, 2018)'
_computing_data_reduction 'CrysAlisPro 1.171.39.46 (Rigaku OD, 2018)'
_computing_molecular_graphics 'Olex2 (Dolomanov et al., 2009)'
_computing_publication_material 'Olex2 (Dolomanov et al., 2009)'
_computing_structure_refinement 'ShelXL (Sheldrick, 2015)'
_computing_structure_solution 'ShelXS (Sheldrick, 2008)'
_diffrn_ambient_environment N~2~
_diffrn_ambient_temperature 119.99(10)
_diffrn_detector 'CCD plate'
_diffrn_detector_area_resol_mean 5.3073
_diffrn_detector_type Atlas
_diffrn_measured_fraction_theta_full 0.998
_diffrn_measured_fraction_theta_max 0.844
_diffrn_measurement_details
;
List of Runs (angles in degrees, time in seconds):

  # Type    Start    End  Width  t~exp~   \w     \q     \k     \f   Frames
#--------------------------------------------------------------------------
  1  \w    -33.00  39.00   1.00   10.00    --   10.87 -57.00  60.00   72
  2  \w    -22.00   4.00   1.00   10.00    --   10.87  19.00 -60.00   26
  3  \w    -17.00  62.00   1.00   10.00    --  -11.58  38.00  30.00   79
  4  \w     -3.00  27.00   1.00   10.00    --  -11.58 -99.00 150.00   30
;
_diffrn_measurement_device 'four-circle diffractometer'
_diffrn_measurement_device_type 'SuperNova, Dual, Cu at home/near, Atlas'
_diffrn_measurement_method '\w scans'
_diffrn_orient_matrix_type 'CrysAlisPro convention (1999,Acta A55,543-557)'
_diffrn_orient_matrix_UB_11 0.0665053000
_diffrn_orient_matrix_UB_12 -0.0114171000
_diffrn_orient_matrix_UB_13 0.0235491000
_diffrn_orient_matrix_UB_21 -0.0081214000
_diffrn_orient_matrix_UB_22 -0.0937206000
_diffrn_orient_matrix_UB_23 -0.0029609000
_diffrn_orient_matrix_UB_31 0.0262646000
_diffrn_orient_matrix_UB_32 0.0000916000
_diffrn_orient_matrix_UB_33 -0.0495801000
_diffrn_radiation_monochromator mirror
_diffrn_radiation_probe x-ray
_diffrn_radiation_type MoK\a
_diffrn_radiation_wavelength 0.71073
_diffrn_reflns_av_R_equivalents 0.0519
_diffrn_reflns_av_unetI/netI 0.0912
_diffrn_reflns_Laue_measured_fraction_full 0.998
_diffrn_reflns_Laue_measured_fraction_max 0.844
_diffrn_reflns_limit_h_max 13
_diffrn_reflns_limit_h_min -10
_diffrn_reflns_limit_k_max 6
_diffrn_reflns_limit_k_min -10
_diffrn_reflns_limit_l_max 16
_diffrn_reflns_limit_l_min -15
_diffrn_reflns_number 5145
_diffrn_reflns_point_group_measured_fraction_full 0.998
_diffrn_reflns_point_group_measured_fraction_max 0.844
_diffrn_reflns_theta_full 25.242
_diffrn_reflns_theta_max 29.757
_diffrn_reflns_theta_min 3.156
_diffrn_source 'micro-focus sealed X-ray tube'
_diffrn_source_type 'SuperNova (Mo) X-ray Source'
_exptl_absorpt_coefficient_mu 0.625
_exptl_absorpt_correction_T_max 1.00000
_exptl_absorpt_correction_T_min 0.87970
_exptl_absorpt_correction_type multi-scan
_exptl_absorpt_process_details
;
CrysAlisPro 1.171.39.46 (Rigaku Oxford Diffraction, 2018)
Empirical absorption correction using spherical harmonics,
 implemented in SCALE3 ABSPACK scaling algorithm.
;
_exptl_crystal_colour 'blackish green'
_exptl_crystal_colour_modifier blackish
_exptl_crystal_colour_primary green
_exptl_crystal_density_diffrn 1.416
_exptl_crystal_description prism
_exptl_crystal_F_000 428
_exptl_crystal_size_max 0.204
_exptl_crystal_size_mid 0.187
_exptl_crystal_size_min 0.119
_refine_diff_density_max 0.452
_refine_diff_density_min -0.506
_refine_diff_density_rms 0.095
_refine_ls_extinction_method none
_refine_ls_goodness_of_fit_ref 1.049
_refine_ls_hydrogen_treatment constr
_refine_ls_matrix_type full
_refine_ls_number_parameters 126
_refine_ls_number_reflns 2308
_refine_ls_number_restraints 0
_refine_ls_restrained_S_all 1.049
_refine_ls_R_factor_all 0.0874
_refine_ls_R_factor_gt 0.0536
_refine_ls_shift/su_max 0.008
_refine_ls_shift/su_mean 0.001
_refine_ls_structure_factor_coef Fsqd
_refine_ls_weighting_details 'w=1/[\s^2^(Fo^2^)+(0.0244P)^2^+0.5762P] where P=(Fo^2^+2Fc^2^)/3'
_refine_ls_weighting_scheme calc
_refine_ls_wR_factor_gt 0.0907
_refine_ls_wR_factor_ref 0.1092
_reflns_Friedel_coverage 0.000
_reflns_number_gt 1610
_reflns_number_total 2308
_reflns_threshold_expression 'I > 2\s(I)'
_cod_data_source_file d0sc01836h2.cif
_cod_data_source_block exp_1506_cr(acac)2(py)2_100pfit
_cod_depositor_comments
;Adding full bibliography for 1558605--1558608.cif.

 Adding full bibliography for 1558605--1558608.cif.
;
_cod_original_cell_volume 958.04(14)
_cod_database_code 1558605
_shelx_shelxl_version_number 2018/3
_chemical_oxdiff_formula 'Cr1 C20 O4 N2 H24'
_shelx_space_group_comment
;
The symmetry employed for this shelxl refinement is uniquely defined
by the following loop, which should always be used as a source of
symmetry information in preference to the above space-group names.
They are only intended as comments.
;
_shelx_estimated_absorpt_t_max 0.929
_shelx_estimated_absorpt_t_min 0.883
_reflns_odcompleteness_completeness 99.72
_reflns_odcompleteness_iscentric 1
_reflns_odcompleteness_theta 26.32
_olex2_refinement_description
;
1. Fixed Uiso
 At 1.2 times of:
  All C(H) groups
 At 1.5 times of:
  All C(H,H,H) groups
2.a Aromatic/amide H refined with riding coordinates:
 C1AA(H1AA), C2AA(H2AA), C(H), C3AA(H3AA), C4AA(H4AA), C5AA(H5AA)
2.b Idealised Me refined as rotating group:
 C7AA(H7AA,H7AB,H7AC), C9AA(H9AA,H9AB,H9AC)
;
_olex2_submission_special_instructions 'No special instructions were received'
_oxdiff_exptl_absorpt_empirical_details
;
Empirical correction (ABSPACK) includes:
- Absorption correction using spherical harmonics
- Frame scaling
;
_oxdiff_exptl_absorpt_empirical_full_max 1.079
_oxdiff_exptl_absorpt_empirical_full_min 0.898

loop_
_space_group_symop_operation_xyz
'x, y, z'
'-x+1/2, y+1/2, -z+1/2'
'-x, -y, -z'
'x-1/2, -y-1/2, z-1/2'

loop_
_atom_site_label
_atom_site_type_symbol
_atom_site_fract_x
_atom_site_fract_y
_atom_site_fract_z
_atom_site_U_iso_or_equiv
_atom_site_adp_type
_atom_site_occupancy
_atom_site_site_symmetry_order
_atom_site_calc_flag
_atom_site_refinement_flags_posn
_atom_site_refinement_flags_adp
_atom_site_refinement_flags_occupancy
_atom_site_disorder_assembly
_atom_site_disorder_group
Cr0A Cr 0.000000 0.000000 0.500000 0.01114(18) Uani 1 2 d S T P . .
O0AA O -0.17704(17) 0.0816(3) 0.53705(13) 0.0141(4) Uani 1 1 d . . . . .
O1AA O -0.03413(17) -0.2371(3) 0.55142(13) 0.0143(4) Uani 1 1 d . . . . .
N0AA N 0.0835(2) 0.0717(3) 0.64666(16) 0.0136(5) Uani 1 1 d . . . . .
C1AA C 0.2722(3) 0.1761(4) 0.7576(2) 0.0213(7) Uani 1 1 d . . . . .
H1AA H 0.359938 0.221695 0.763538 0.026 Uiso 1 1 calc R . . . .
C2AA C 0.0181(3) 0.0413(4) 0.7335(2) 0.0161(6) Uani 1 1 d . . . . .
H2AA H -0.069234 -0.005221 0.726214 0.019 Uiso 1 1 calc R . . . .
C C -0.2547(3) -0.1878(4) 0.6075(2) 0.0180(6) Uani 1 1 d . . . . .
H H -0.326791 -0.241214 0.637937 0.022 Uiso 1 1 calc R . . . .
C3AA C 0.0746(3) 0.0757(4) 0.8321(2) 0.0208(7) Uani 1 1 d . . . . .
H3AA H 0.025359 0.053130 0.889225 0.025 Uiso 1 1 calc R . . . .
C4AA C 0.2045(3) 0.1436(4) 0.8456(2) 0.0216(7) Uani 1 1 d . . . . .
H4AA H 0.244965 0.166709 0.911398 0.026 Uiso 1 1 calc R . . . .
C5AA C 0.2096(3) 0.1409(4) 0.6609(2) 0.0177(6) Uani 1 1 d . . . . .
H5AA H 0.256469 0.165905 0.602824 0.021 Uiso 1 1 calc R . . . .
C6AA C -0.1412(3) -0.2950(4) 0.59224(19) 0.0169(6) Uani 1 1 d . . . . .
C7AA C -0.3937(3) 0.0949(4) 0.6034(2) 0.0216(7) Uani 1 1 d . . . . .
H7AA H -0.370786 0.182186 0.655912 0.032 Uiso 1 1 calc GR . . . .
H7AB H -0.460637 0.014881 0.627074 0.032 Uiso 1 1 calc GR . . . .
H7AC H -0.429527 0.153492 0.541357 0.032 Uiso 1 1 calc GR . . . .
C8AA C -0.2685(2) -0.0087(4) 0.58091(19) 0.0143(6) Uani 1 1 d . . . . .
C9AA C -0.1370(3) -0.4879(4) 0.6222(2) 0.0212(7) Uani 1 1 d . . . . .
H9AA H -0.127069 -0.559583 0.561779 0.032 Uiso 1 1 calc GR . . . .
H9AB H -0.219653 -0.519254 0.652302 0.032 Uiso 1 1 calc GR . . . .
H9AC H -0.061489 -0.508442 0.671675 0.032 Uiso 1 1 calc GR . . . .

loop_
_atom_site_aniso_label
_atom_site_aniso_U_11
_atom_site_aniso_U_22
_atom_site_aniso_U_33
_atom_site_aniso_U_23
_atom_site_aniso_U_13
_atom_site_aniso_U_12
Cr0A 0.0111(3) 0.0117(3) 0.0106(3) 0.0000(3) 0.0006(2) -0.0006(3)
O0AA 0.0139(9) 0.0163(11) 0.0122(9) 0.0011(9) 0.0007(7) -0.0022(8)
O1AA 0.0147(9) 0.0139(11) 0.0142(9) -0.0001(8) 0.0007(7) -0.0009(8)
N0AA 0.0142(11) 0.0132(13) 0.0131(11) 0.0013(10) -0.0008(8) 0.0025(10)
C1AA 0.0210(15) 0.0178(17) 0.0240(15) -0.0058(14) -0.0059(12) -0.0045(13)
C2AA 0.0140(13) 0.0172(17) 0.0169(14) -0.0006(12) -0.0002(10) 0.0022(12)
C 0.0152(14) 0.0231(18) 0.0158(14) -0.0010(13) 0.0027(10) -0.0054(13)
C3AA 0.0235(15) 0.0278(19) 0.0111(13) -0.0030(14) 0.0025(11) 0.0063(14)
C4AA 0.0278(16) 0.0194(18) 0.0162(14) -0.0054(13) -0.0077(11) 0.0035(14)
C5AA 0.0199(15) 0.0166(17) 0.0163(14) 0.0008(13) -0.0010(11) -0.0024(12)
C6AA 0.0204(14) 0.0198(17) 0.0103(13) 0.0011(13) 0.0003(10) -0.0025(13)
C7AA 0.0164(14) 0.0272(19) 0.0217(15) 0.0024(14) 0.0045(11) 0.0012(13)
C8AA 0.0125(13) 0.0206(16) 0.0096(12) -0.0026(13) -0.0015(9) -0.0017(12)
C9AA 0.0294(16) 0.0141(16) 0.0205(15) 0.0013(14) 0.0058(11) -0.0060(14)

loop_
_atom_type_symbol
_atom_type_description
_atom_type_scat_dispersion_real
_atom_type_scat_dispersion_imag
_atom_type_scat_source
C C 0.0033 0.0016 'International Tables Vol C Tables 4.2.6.8 and 6.1.1.4'
H H 0.0000 0.0000 'International Tables Vol C Tables 4.2.6.8 and 6.1.1.4'
Cr Cr 0.3209 0.6236 'International Tables Vol C Tables 4.2.6.8 and 6.1.1.4'
N N 0.0061 0.0033 'International Tables Vol C Tables 4.2.6.8 and 6.1.1.4'
O O 0.0106 0.0060 'International Tables Vol C Tables 4.2.6.8 and 6.1.1.4'

loop_
_geom_angle_atom_site_label_1
_geom_angle_atom_site_label_2
_geom_angle_atom_site_label_3
_geom_angle
_geom_angle_site_symmetry_1
_geom_angle_site_symmetry_3
_geom_angle_publ_flag
O0AA Cr0A O0AA 180.0 . 3_556 ?
O0AA Cr0A N0AA 90.11(8) . 3_556 ?
O0AA Cr0A N0AA 89.89(8) 3_556 3_556 ?
O0AA Cr0A N0AA 89.89(8) . . ?
O0AA Cr0A N0AA 90.11(8) 3_556 . ?
O1AA Cr0A O0AA 88.73(8) 3_556 . ?
O1AA Cr0A O0AA 91.27(8) . . ?
O1AA Cr0A O0AA 91.27(8) 3_556 3_556 ?
O1AA Cr0A O0AA 88.73(8) . 3_556 ?
O1AA Cr0A O1AA 180.0 . 3_556 ?
O1AA Cr0A N0AA 90.47(8) . 3_556 ?
O1AA Cr0A N0AA 89.53(8) 3_556 3_556 ?
O1AA Cr0A N0AA 89.53(8) . . ?
O1AA Cr0A N0AA 90.47(8) 3_556 . ?
N0AA Cr0A N0AA 180.00(13) . 3_556 ?
C8AA O0AA Cr0A 127.81(19) . . ?
C6AA O1AA Cr0A 128.13(19) . . ?
C2AA N0AA Cr0A 122.03(18) . . ?
C5AA N0AA Cr0A 121.58(17) . . ?
C5AA N0AA C2AA 116.3(2) . . ?
C5AA C1AA C4AA 120.0(3) . . ?
N0AA C2AA C3AA 123.4(3) . . ?
C8AA C C6AA 125.7(3) . . ?
C2AA C3AA C4AA 119.8(3) . . ?
C3AA C4AA C1AA 117.4(3) . . ?
N0AA C5AA C1AA 123.1(2) . . ?
O1AA C6AA C 123.4(3) . . ?
O1AA C6AA C9AA 115.0(2) . . ?
C C6AA C9AA 121.6(3) . . ?
O0AA C8AA C 123.7(2) . . ?
O0AA C8AA C7AA 115.1(3) . . ?
C C8AA C7AA 121.2(2) . . ?

loop_
_geom_bond_atom_site_label_1
_geom_bond_atom_site_label_2
_geom_bond_distance
_geom_bond_site_symmetry_2
_geom_bond_publ_flag
Cr0A O0AA 1.9467(17) 3_556 ?
Cr0A O0AA 1.9467(17) . ?
Cr0A O1AA 1.938(2) 3_556 ?
Cr0A O1AA 1.938(2) . ?
Cr0A N0AA 2.085(2) 3_556 ?
Cr0A N0AA 2.085(2) . ?
O0AA C8AA 1.294(3) . ?
O1AA C6AA 1.292(3) . ?
N0AA C2AA 1.355(3) . ?
N0AA C5AA 1.351(3) . ?
C1AA C4AA 1.385(4) . ?
C1AA C5AA 1.381(4) . ?
C2AA C3AA 1.380(4) . ?
C C6AA 1.406(4) . ?
C C8AA 1.392(4) . ?
C3AA C4AA 1.381(4) . ?
C6AA C9AA 1.499(4) . ?
C7AA C8AA 1.508(4) . ?
